data_8104916
loop_
_publ_author_name
'Hosten, Eric C.'
'Betz, Richard'

_publ_section_title
;
 The crystal structure of 2,4-dimethylimidazole monohydrate, C5H10N2O
;
_journal_issue 1
_journal_name_full 'Zeitschrift f\"ur Kristallographie - New Crystal Structures'
_journal_page_first 181
_journal_page_last 183
_journal_paper_doi 10.1515/ncrs-2020-0507
_journal_volume 236
_journal_year 2021
_chemical_formula_moiety 'C5 H8 N2, H2 O'
_chemical_formula_sum 'C5 H10 N2 O'
_chemical_formula_weight 114.15
_chemical_name_common '2,4-dimethylimidazole hydrate'
_chemical_name_systematic '2,4-dimethylimidazole hydrate'
_space_group_crystal_system monoclinic
_space_group_IT_number 9
_space_group_name_Hall 'I -2ya'
_space_group_name_H-M_alt 'I 1 a 1'
_atom_sites_solution_hydrogens mixed
_atom_sites_solution_primary SHELXS
_atom_sites_solution_secondary difmap
_cell_angle_alpha 90
_cell_angle_beta 94.349(3)
_cell_angle_gamma 90
_cell_formula_units_Z 4
_cell_length_a 4.7212(4)
_cell_length_b 11.1424(8)
_cell_length_c 12.8211(9)
_cell_measurement_reflns_used 2699
_cell_measurement_temperature 200(2)
_cell_measurement_theta_max 28.31
_cell_measurement_theta_min 2.42
_cell_volume 672.52(9)
_computing_cell_refinement 'SAINT [1]'
_computing_data_collection 'APEX2 [1]'
_computing_data_reduction 'SAINT [1]'
_computing_molecular_graphics 'ORTEP3 [3], Mercury [4]'
_computing_publication_material 'SHELXL-97 [2], PLATON [5]'
_computing_structure_refinement 'SHELXL-97 [2]'
_computing_structure_solution 'SHELXS-97 [2]'
_diffrn_ambient_temperature 200(2)
_diffrn_measured_fraction_theta_full 0.989
_diffrn_measured_fraction_theta_max 0.992
_diffrn_measurement_device_type 'Bruker APEX-II CCD'
_diffrn_measurement_method '\f and \w scans'
_diffrn_radiation_monochromator graphite
_diffrn_radiation_type MoK\a
_diffrn_radiation_wavelength 0.71073
_diffrn_reflns_av_R_equivalents 0.0104
_diffrn_reflns_av_sigmaI/netI 0.0129
_diffrn_reflns_Laue_measured_fraction_full 0.989
_diffrn_reflns_Laue_measured_fraction_max 0.992
_diffrn_reflns_limit_h_max 6
_diffrn_reflns_limit_h_min -6
_diffrn_reflns_limit_k_max 14
_diffrn_reflns_limit_k_min -14
_diffrn_reflns_limit_l_max 15
_diffrn_reflns_limit_l_min -17
_diffrn_reflns_number 3023
_diffrn_reflns_point_group_measured_fraction_full 0.971
_diffrn_reflns_point_group_measured_fraction_max 0.944
_diffrn_reflns_theta_full 25.242
_diffrn_reflns_theta_max 28.300
_diffrn_reflns_theta_min 2.425
_exptl_absorpt_coefficient_mu 0.081
_exptl_absorpt_correction_T_max 1.0000
_exptl_absorpt_correction_T_min 0.9012
_exptl_absorpt_correction_type numerical
_exptl_absorpt_process_details
;                                                              
SADABS [6]                                         
;
_exptl_crystal_colour colourless
_exptl_crystal_density_diffrn 1.127
_exptl_crystal_description block
_exptl_crystal_F_000 248
_exptl_crystal_size_max 0.553
_exptl_crystal_size_mid 0.418
_exptl_crystal_size_min 0.220
_refine_diff_density_max 0.129
_refine_diff_density_min -0.113
_refine_diff_density_rms 0.025
_refine_ls_extinction_coef .
_refine_ls_extinction_method none
_refine_ls_goodness_of_fit_ref 1.120
_refine_ls_hydrogen_treatment mixed
_refine_ls_matrix_type full
_refine_ls_number_parameters 88
_refine_ls_number_reflns 1582
_refine_ls_number_restraints 2
_refine_ls_restrained_S_all 1.119
_refine_ls_R_factor_all 0.0284
_refine_ls_R_factor_gt 0.0280
_refine_ls_shift/su_max 0.000
_refine_ls_shift/su_mean 0.000
_refine_ls_structure_factor_coef Fsqd
_refine_ls_weighting_details 'w=1/[\s^2^(Fo^2^)+(0.0576P)^2^+0.0383P] where P=(Fo^2^+2Fc^2^)/3'
_refine_ls_weighting_scheme calc
_refine_ls_wR_factor_gt 0.0816
_refine_ls_wR_factor_ref 0.0821
_reflns_Friedel_coverage 0.897
_reflns_Friedel_fraction_full 0.954
_reflns_Friedel_fraction_max 0.897
_reflns_number_gt 1557
_reflns_number_total 1582
_reflns_threshold_expression 'I > 2\s(I)'
_cod_data_source_file suppl_j_ncrs-2020-0507_suppl.cif
_cod_data_source_block g
_cod_original_sg_symbol_H-M 'I a'
_cod_database_code 8104916
_shelx_space_group_comment
;
The symmetry employed for this shelxl refinement is uniquely defined
by the following loop, which should always be used as a source of
symmetry information in preference to the above space-group names.
They are only intended as comments.
;
_shelx_estimated_absorpt_t_min 0.942
_shelx_estimated_absorpt_t_max 0.967

loop_
_space_group_symop_operation_xyz
'x, y, z'
'x+1/2, -y, z'
'x+1/2, y+1/2, z+1/2'
'x+1, -y+1/2, z+1/2'

loop_
_atom_site_label
_atom_site_type_symbol
_atom_site_fract_x
_atom_site_fract_y
_atom_site_fract_z
_atom_site_U_iso_or_equiv
_atom_site_adp_type
_atom_site_occupancy
_atom_site_site_symmetry_order
_atom_site_calc_flag
_atom_site_refinement_flags_posn
_atom_site_refinement_flags_adp
_atom_site_refinement_flags_occupancy
_atom_site_disorder_assembly
_atom_site_disorder_group
N1 N 0.5153(2) 0.71437(11) 0.51093(10) 0.0380(3) Uani 1 1 d . . . . .
N2 N 0.5133(2) 0.81707(12) 0.65708(10) 0.0393(3) Uani 1 1 d . . . . .
H2A H 0.472(5) 0.839(2) 0.717(2) 0.059(7) Uiso 1 1 d . . . . .
C1 C 0.4111(3) 0.71980(12) 0.60389(11) 0.0360(3) Uani 1 1 d . . . . .
C2 C 0.6901(3) 0.87642(13) 0.59414(13) 0.0422(3) Uani 1 1 d . . . . .
H2 H 0.792360 0.948236 0.610629 0.051 Uiso 1 1 calc R U . . .
C3 C 0.6908(3) 0.81291(14) 0.50409(11) 0.0381(3) Uani 1 1 d . . . . .
C4 C 0.2098(4) 0.63294(15) 0.64498(14) 0.0482(4) Uani 1 1 d . . . . .
H4A H 0.056739 0.676547 0.676052 0.072 Uiso 1 1 calc R U . . .
H4B H 0.310313 0.582509 0.698370 0.072 Uiso 1 1 calc R U . . .
H4C H 0.129063 0.582293 0.587710 0.072 Uiso 1 1 calc R U . . .
C5 C 0.8447(4) 0.8372(2) 0.40854(15) 0.0543(4) Uani 1 1 d . . . . .
H5A H 0.706676 0.851559 0.348855 0.081 Uiso 1 1 calc R U . . .
H5B H 0.962909 0.767831 0.393875 0.081 Uiso 1 1 calc R U . . .
H5C H 0.965501 0.908214 0.420304 0.081 Uiso 1 1 calc R U . . .
O1 O 0.4029(2) 0.56654(9) 0.34354(8) 0.0373(3) Uani 1 1 d . . . . .
H1A H 0.246(6) 0.530(2) 0.3499(19) 0.051(6) Uiso 1 1 d . . . . .
H1B H 0.421(6) 0.611(2) 0.400(2) 0.062(7) Uiso 1 1 d . . . . .

loop_
_atom_site_aniso_label
_atom_site_aniso_U_11
_atom_site_aniso_U_22
_atom_site_aniso_U_33
_atom_site_aniso_U_23
_atom_site_aniso_U_13
_atom_site_aniso_U_12
N1 0.0369(6) 0.0425(6) 0.0348(6) -0.0072(4) 0.0037(4) 0.0007(4)
N2 0.0446(6) 0.0387(6) 0.0350(6) -0.0069(4) 0.0056(5) 0.0049(5)
C1 0.0333(6) 0.0373(6) 0.0374(7) -0.0024(5) 0.0031(5) 0.0051(5)
C2 0.0428(7) 0.0371(6) 0.0466(8) -0.0055(6) 0.0027(6) -0.0005(5)
C3 0.0332(6) 0.0431(7) 0.0382(7) 0.0000(5) 0.0037(5) 0.0027(5)
C4 0.0424(7) 0.0485(8) 0.0549(9) 0.0046(7) 0.0108(7) -0.0001(6)
C5 0.0498(9) 0.0675(11) 0.0472(9) 0.0041(8) 0.0137(7) -0.0040(8)
O1 0.0439(5) 0.0384(5) 0.0305(5) -0.0023(4) 0.0085(4) -0.0033(4)

loop_
_atom_type_symbol
_atom_type_description
_atom_type_scat_dispersion_real
_atom_type_scat_dispersion_imag
_atom_type_scat_source
C C 0.0033 0.0016 'International Tables Vol C Tables 4.2.6.8 and 6.1.1.4'
H H 0.0000 0.0000 'International Tables Vol C Tables 4.2.6.8 and 6.1.1.4'
N N 0.0061 0.0033 'International Tables Vol C Tables 4.2.6.8 and 6.1.1.4'
O O 0.0106 0.0060 'International Tables Vol C Tables 4.2.6.8 and 6.1.1.4'

loop_
_geom_angle_atom_site_label_1
_geom_angle_atom_site_label_2
_geom_angle_atom_site_label_3
_geom_angle
_geom_angle_site_symmetry_1
_geom_angle_site_symmetry_3
C1 N1 C3 106.62(11) . .
C1 N2 C2 107.44(13) . .
C1 N2 H2A 126.6(19) . .
C2 N2 H2A 125.9(19) . .
N1 C1 N2 110.37(13) . .
N1 C1 C4 125.61(13) . .
N2 C1 C4 124.02(14) . .
C3 C2 N2 106.86(13) . .
C3 C2 H2 126.6 . .
N2 C2 H2 126.6 . .
C2 C3 N1 108.71(13) . .
C2 C3 C5 129.51(16) . .
N1 C3 C5 121.78(14) . .
C1 C4 H4A 109.5 . .
C1 C4 H4B 109.5 . .
H4A C4 H4B 109.5 . .
C1 C4 H4C 109.5 . .
H4A C4 H4C 109.5 . .
H4B C4 H4C 109.5 . .
C3 C5 H5A 109.5 . .
C3 C5 H5B 109.5 . .
H5A C5 H5B 109.5 . .
C3 C5 H5C 109.5 . .
H5A C5 H5C 109.5 . .
H5B C5 H5C 109.5 . .
H1A O1 H1B 103(2) . .

loop_
_geom_bond_atom_site_label_1
_geom_bond_atom_site_label_2
_geom_bond_distance
_geom_bond_site_symmetry_2
N1 C1 1.3250(17) .
N1 C3 1.382(2) .
N2 C1 1.3501(19) .
N2 C2 1.374(2) .
N2 H2A 0.85(2) .
C1 C4 1.481(2) .
C2 C3 1.354(2) .
C2 H2 0.9500 .
C3 C5 1.496(2) .
C4 H4A 0.9800 .
C4 H4B 0.9800 .
C4 H4C 0.9800 .
C5 H5A 0.9800 .
C5 H5B 0.9800 .
C5 H5C 0.9800 .
O1 H1A 0.85(3) .
O1 H1B 0.88(3) .

loop_
_geom_hbond_atom_site_label_D
_geom_hbond_atom_site_label_H
_geom_hbond_atom_site_label_A
_geom_hbond_distance_DH
_geom_hbond_distance_HA
_geom_hbond_distance_DA
_geom_hbond_angle_DHA
_geom_hbond_site_symmetry_A
O1 H1A O1 0.85(3) 1.94(3) 2.7876(11) 171(2) 2_465
O1 H1B N1 0.88(3) 1.86(3) 2.7254(16) 171(2) .
N2 H2A O1 0.85(2) 1.98(3) 2.8032(16) 165(3) 4_465

loop_
_geom_torsion_atom_site_label_1
_geom_torsion_atom_site_label_2
_geom_torsion_atom_site_label_3
_geom_torsion_atom_site_label_4
_geom_torsion
_geom_torsion_site_symmetry_1
_geom_torsion_site_symmetry_2
_geom_torsion_site_symmetry_3
_geom_torsion_site_symmetry_4
C3 N1 C1 N2 -0.35(16) . . . .
C3 N1 C1 C4 179.36(13) . . . .
C2 N2 C1 N1 0.32(16) . . . .
C2 N2 C1 C4 -179.39(14) . . . .
C1 N2 C2 C3 -0.16(16) . . . .
N2 C2 C3 N1 -0.05(16) . . . .
N2 C2 C3 C5 179.53(16) . . . .
C1 N1 C3 C2 0.24(16) . . . .
C1 N1 C3 C5 -179.38(14) . . . .
